data_7122494
loop_
_publ_author_name
'Bente, Stefanie'
'Kampert, Florian'
'Tan, Tristan T. Y.'
'Hahn, F. Ekkehardt'

_publ_section_title
;
 Site-selective metallation of dicarbene precursors.
;
_journal_issue 91
_journal_name_full 'Chemical communications (Cambridge, England)'
_journal_page_first 12887
_journal_page_last 12890
_journal_paper_doi 10.1039/c8cc08440h
_journal_volume 54
_journal_year 2018
_chemical_formula_sum 'C20 H19 Au Cl2 N4'
_chemical_formula_weight 583.26
_space_group_crystal_system monoclinic
_space_group_IT_number 15
_space_group_name_Hall '-C 2yc'
_space_group_name_H-M_alt 'C 1 2/c 1'
_symmetry_space_group_name_Hall '-C 2yc'
_symmetry_space_group_name_H-M 'C 1 2/c 1'
_atom_sites_solution_hydrogens geom
_audit_creation_method SHELXL-2014/7
_audit_update_record
;
2018-08-08 deposited with the CCDC.
2018-10-23 downloaded from the CCDC.
;
_cell_angle_alpha 90
_cell_angle_beta 120.9910(10)
_cell_angle_gamma 90
_cell_formula_units_Z 8
_cell_length_a 29.8651(5)
_cell_length_b 9.3064(2)
_cell_length_c 16.4107(3)
_cell_measurement_reflns_used 9966
_cell_measurement_temperature 100(2)
_cell_measurement_theta_max 31.9755
_cell_measurement_theta_min 3.004
_cell_volume 3910.02(13)
_computing_cell_refinement 'Bruker SAINT'
_computing_data_collection 'Bruker APEX2'
_computing_data_reduction 'Bruker SAINT'
_computing_molecular_graphics 'Bruker SHELXTL'
_computing_publication_material 'Bruker SHELXTL'
_computing_structure_refinement 'SHELXL-2013 (Sheldrick, 2013)'
_computing_structure_solution 'SHELXL-2013 (Sheldrick, 2013)'
_diffrn_ambient_temperature 100(2)
_diffrn_measured_fraction_theta_full 0.997
_diffrn_measured_fraction_theta_max 0.932
_diffrn_measurement_device_type 'Bruker APEX-II CCD'
_diffrn_measurement_method 'Omega and Phi scans'
_diffrn_radiation_monochromator 'Goebel mirror'
_diffrn_radiation_source microsource
_diffrn_radiation_type MoK\a
_diffrn_radiation_wavelength 0.71073
_diffrn_reflns_av_R_equivalents 0.0534
_diffrn_reflns_av_unetI/netI 0.0380
_diffrn_reflns_Laue_measured_fraction_full 0.997
_diffrn_reflns_Laue_measured_fraction_max 0.932
_diffrn_reflns_limit_h_max 43
_diffrn_reflns_limit_h_min -44
_diffrn_reflns_limit_k_max 13
_diffrn_reflns_limit_k_min -13
_diffrn_reflns_limit_l_max 24
_diffrn_reflns_limit_l_min -24
_diffrn_reflns_number 35917
_diffrn_reflns_point_group_measured_fraction_full 0.997
_diffrn_reflns_point_group_measured_fraction_max 0.932
_diffrn_reflns_theta_full 25.242
_diffrn_reflns_theta_max 32.281
_diffrn_reflns_theta_min 3.382
_exptl_absorpt_coefficient_mu 7.811
_exptl_absorpt_correction_T_max 0.7464
_exptl_absorpt_correction_T_min 0.2261
_exptl_absorpt_correction_type multi-scan
_exptl_absorpt_process_details
; 
 Multi-scan correction included in APEX2 package (Bruker AXS, 2012)
;
_exptl_crystal_colour colourless
_exptl_crystal_density_diffrn 1.982
_exptl_crystal_description cube
_exptl_crystal_F_000 2240
_exptl_crystal_recrystallization_method 'Vapour deposition'
_exptl_crystal_size_max 0.439
_exptl_crystal_size_mid 0.407
_exptl_crystal_size_min 0.026
_refine_diff_density_max 4.650
_refine_diff_density_min -2.965
_refine_diff_density_rms 0.193
_refine_ls_extinction_coef 0.00059(5)
_refine_ls_extinction_expression Fc^*^=kFc[1+0.001xFc^2^\l^3^/sin(2\q)]^-1/4^
_refine_ls_extinction_method 'SHELXL-2014/7 (Sheldrick 2014'
_refine_ls_goodness_of_fit_ref 1.090
_refine_ls_hydrogen_treatment constr
_refine_ls_matrix_type full
_refine_ls_number_parameters 248
_refine_ls_number_reflns 6480
_refine_ls_number_restraints 0
_refine_ls_restrained_S_all 1.090
_refine_ls_R_factor_all 0.0323
_refine_ls_R_factor_gt 0.0292
_refine_ls_shift/su_max 0.002
_refine_ls_shift/su_mean 0.000
_refine_ls_structure_factor_coef Fsqd
_refine_ls_weighting_details 'w=1/[\s^2^(Fo^2^)+(0.0374P)^2^+8.9411P] where P=(Fo^2^+2Fc^2^)/3'
_refine_ls_weighting_scheme calc
_refine_ls_wR_factor_gt 0.0728
_refine_ls_wR_factor_ref 0.0742
_reflns_Friedel_coverage 0.000
_reflns_number_gt 5974
_reflns_number_total 6480
_reflns_threshold_expression 'I > 2\s(I)'
_cod_data_source_file c8cc08440h2.cif
_cod_data_source_block new
_cod_depositor_comments
;
The following automatic conversions were performed:

'_exptl_absorpt_correction_type' value 'multi-Scan' changed to
'multi-scan' according to
/home/data/users/saulius/crontab/automatic-downloads/rss-feeds/RSC/lib/dictionaries/cif_core.dic
dictionary named 'cif_core.dic' version 2.4.2 from 2011-04-26.

Automatic conversion script
Id: cif_fix_values 4973 2017-02-22 13:04:09Z antanas 

 Adding full bibliography for 7122494--7122497.cif.
;
_cod_database_code 7122494
_shelx_shelxl_version_number 2014/7
_shelx_space_group_comment
;
The symmetry employed for this shelxl refinement is uniquely defined
by the following loop, which should always be used as a source of
symmetry information in preference to the above space-group names.
They are only intended as comments.
;
_shelx_estimated_absorpt_t_min 0.131
_shelx_estimated_absorpt_t_max 0.824

loop_
_space_group_symop_operation_xyz
'x, y, z'
'-x, y, -z+1/2'
'x+1/2, y+1/2, z'
'-x+1/2, y+1/2, -z+1/2'
'-x, -y, -z'
'x, -y, z-1/2'
'-x+1/2, -y+1/2, -z'
'x+1/2, -y+1/2, z-1/2'

loop_
_atom_site_label
_atom_site_type_symbol
_atom_site_fract_x
_atom_site_fract_y
_atom_site_fract_z
_atom_site_U_iso_or_equiv
_atom_site_adp_type
_atom_site_occupancy
_atom_site_site_symmetry_order
_atom_site_calc_flag
_atom_site_refinement_flags_posn
_atom_site_refinement_flags_adp
Au1 Au 0.02525(2) 0.56342(2) 0.37191(2) 0.01094(5) Uani 1 1 d . .
Cl1 Cl -0.06066(3) 0.51287(9) 0.31730(5) 0.01830(14) Uani 1 1 d . .
Cl2 Cl 0.19411(3) 0.13194(8) 0.36986(5) 0.01884(14) Uani 1 1 d . .
N3 N 0.13694(9) 0.5137(3) 0.42626(17) 0.0110(4) Uani 1 1 d . .
N1 N 0.12414(9) 0.7331(3) 0.44762(18) 0.0116(4) Uani 1 1 d . .
N4 N 0.16473(9) 0.2721(3) 0.47791(18) 0.0115(4) Uani 1 1 d . .
N5 N 0.21944(11) 0.0842(3) 0.5475(2) 0.0147(5) Uani 1 1 d . .
C2 C 0.09951(11) 0.6053(3) 0.4195(2) 0.0109(5) Uani 1 1 d . .
C4 C 0.18365(12) 0.5848(3) 0.4560(2) 0.0142(5) Uani 1 1 d . .
H4 H 0.2150 0.5445 0.4646 0.017 Uiso 1 1 calc R U
C5 C 0.17555(11) 0.7235(3) 0.4703(2) 0.0153(5) Uani 1 1 d . .
H5 H 0.2004 0.7994 0.4918 0.018 Uiso 1 1 calc R U
C6 C 0.09992(10) 0.8609(3) 0.4571(2) 0.0112(5) Uani 1 1 d . .
C7 C 0.07431(12) 0.9535(3) 0.3796(2) 0.0125(5) Uani 1 1 d . .
C12 C 0.07192(14) 0.9222(4) 0.2877(2) 0.0195(6) Uani 1 1 d . .
H12A H 0.1066 0.8935 0.3008 0.029 Uiso 1 1 calc R U
H12B H 0.0606 1.0086 0.2478 0.029 Uiso 1 1 calc R U
H12C H 0.0470 0.8442 0.2544 0.029 Uiso 1 1 calc R U
C8 C 0.04961(13) 1.0733(3) 0.3905(2) 0.0153(6) Uani 1 1 d . .
H8 H 0.0320 1.1387 0.3391 0.018 Uiso 1 1 calc R U
C9 C 0.05015(12) 1.0996(3) 0.4746(2) 0.0158(6) Uani 1 1 d . .
C10 C 0.07760(12) 1.0054(3) 0.5506(2) 0.0172(6) Uani 1 1 d . .
H10 H 0.0794 1.0244 0.6091 0.021 Uiso 1 1 calc R U
C11 C 0.10243(12) 0.8844(3) 0.5430(2) 0.0144(5) Uani 1 1 d . .
C14 C 0.12972(15) 0.7806(4) 0.6241(2) 0.0243(7) Uani 1 1 d . .
H14A H 0.1265 0.8138 0.6776 0.036 Uiso 1 1 calc R U
H14B H 0.1667 0.7749 0.6439 0.036 Uiso 1 1 calc R U
H14C H 0.1137 0.6855 0.6039 0.036 Uiso 1 1 calc R U
C13 C 0.02170(13) 1.2265(3) 0.4836(3) 0.0236(7) Uani 1 1 d . .
H13A H 0.0439 1.3120 0.5008 0.035 Uiso 1 1 calc R U
H13B H 0.0133 1.2071 0.5330 0.035 Uiso 1 1 calc R U
H13C H -0.0107 1.2429 0.4228 0.035 Uiso 1 1 calc R U
C15 C 0.12736(11) 0.3627(3) 0.4013(2) 0.0141(5) Uani 1 1 d . .
H15A H 0.0917 0.3376 0.3861 0.017 Uiso 1 1 calc R U
H15B H 0.1295 0.3449 0.3439 0.017 Uiso 1 1 calc R U
C22 C 0.17319(11) 0.2624(3) 0.5699(2) 0.0111(5) Uani 1 1 d . .
C17 C 0.20781(11) 0.1458(3) 0.6121(2) 0.0136(5) Uani 1 1 d . .
C16 C 0.19335(11) 0.1615(3) 0.4716(2) 0.0131(5) Uani 1 1 d . .
C18 C 0.22511(12) 0.1073(3) 0.7058(2) 0.0183(6) Uani 1 1 d . .
H18 H 0.2485 0.0291 0.7353 0.022 Uiso 1 1 calc R U
C19 C 0.20713(13) 0.1865(4) 0.7543(2) 0.0197(6) Uani 1 1 d . .
H19 H 0.2188 0.1632 0.8186 0.024 Uiso 1 1 calc R U
C20 C 0.17194(12) 0.3010(4) 0.7107(2) 0.0188(6) Uani 1 1 d . .
H20 H 0.1597 0.3516 0.7458 0.023 Uiso 1 1 calc R U
C21 C 0.15449(11) 0.3421(3) 0.6175(2) 0.0145(5) Uani 1 1 d . .
H21 H 0.1311 0.4202 0.5882 0.017 Uiso 1 1 calc R U

loop_
_atom_site_aniso_label
_atom_site_aniso_U_11
_atom_site_aniso_U_22
_atom_site_aniso_U_33
_atom_site_aniso_U_23
_atom_site_aniso_U_13
_atom_site_aniso_U_12
Au1 0.00555(7) 0.01411(7) 0.01106(7) -0.00120(3) 0.00277(5) 0.00004(3)
Cl1 0.0071(3) 0.0296(4) 0.0158(3) -0.0031(3) 0.0042(2) -0.0024(3)
Cl2 0.0183(3) 0.0216(3) 0.0169(3) -0.0039(3) 0.0092(3) 0.0029(3)
N3 0.0062(10) 0.0122(10) 0.0116(11) 0.0003(8) 0.0024(8) 0.0023(8)
N1 0.0058(10) 0.0128(10) 0.0144(11) 0.0005(8) 0.0040(9) 0.0014(8)
N4 0.0073(10) 0.0127(10) 0.0129(11) -0.0003(8) 0.0040(9) 0.0034(8)
N5 0.0115(12) 0.0134(10) 0.0188(13) -0.0001(9) 0.0076(10) 0.0020(8)
C2 0.0085(12) 0.0125(11) 0.0105(12) 0.0010(10) 0.0040(10) 0.0015(9)
C4 0.0066(12) 0.0159(12) 0.0186(15) 0.0006(10) 0.0054(11) 0.0011(9)
C5 0.0072(12) 0.0163(13) 0.0205(15) 0.0017(11) 0.0059(11) 0.0006(9)
C6 0.0064(11) 0.0104(11) 0.0156(13) -0.0017(9) 0.0047(10) -0.0003(8)
C7 0.0079(13) 0.0138(12) 0.0127(13) -0.0002(10) 0.0032(10) -0.0005(9)
C12 0.0194(16) 0.0241(15) 0.0137(15) 0.0022(11) 0.0076(12) 0.0056(11)
C8 0.0111(14) 0.0132(12) 0.0185(15) 0.0018(10) 0.0053(12) 0.0015(9)
C9 0.0098(13) 0.0113(11) 0.0247(16) -0.0039(11) 0.0077(12) -0.0018(10)
C10 0.0170(14) 0.0186(14) 0.0188(15) -0.0035(11) 0.0113(12) -0.0016(11)
C11 0.0124(13) 0.0158(13) 0.0142(13) -0.0001(10) 0.0063(11) -0.0012(10)
C14 0.0294(18) 0.0248(16) 0.0166(15) 0.0055(12) 0.0103(14) 0.0076(13)
C13 0.0178(16) 0.0160(13) 0.036(2) -0.0062(13) 0.0135(14) 0.0013(11)
C15 0.0100(12) 0.0121(12) 0.0124(13) -0.0003(10) 0.0003(10) 0.0016(9)
C22 0.0077(12) 0.0120(11) 0.0119(12) 0.0003(9) 0.0039(10) -0.0003(9)
C17 0.0078(12) 0.0132(12) 0.0179(14) 0.0021(10) 0.0052(11) 0.0011(9)
C16 0.0078(12) 0.0137(12) 0.0167(14) -0.0026(10) 0.0056(10) 0.0014(9)
C18 0.0128(14) 0.0182(14) 0.0198(15) 0.0053(12) 0.0054(12) 0.0023(11)
C19 0.0158(14) 0.0255(15) 0.0172(15) 0.0035(12) 0.0080(12) -0.0011(12)
C20 0.0159(14) 0.0233(15) 0.0189(15) -0.0022(12) 0.0102(12) -0.0011(11)
C21 0.0086(12) 0.0169(13) 0.0161(14) -0.0010(10) 0.0050(11) 0.0010(9)

loop_
_atom_type_symbol
_atom_type_description
_atom_type_scat_dispersion_real
_atom_type_scat_dispersion_imag
_atom_type_scat_source
C C 0.0033 0.0016 'International Tables Vol C Tables 4.2.6.8 and 6.1.1.4'
H H 0.0000 0.0000 'International Tables Vol C Tables 4.2.6.8 and 6.1.1.4'
N N 0.0061 0.0033 'International Tables Vol C Tables 4.2.6.8 and 6.1.1.4'
Cl Cl 0.1484 0.1585 'International Tables Vol C Tables 4.2.6.8 and 6.1.1.4'
Au Au -2.0133 8.8022 'International Tables Vol C Tables 4.2.6.8 and 6.1.1.4'

loop_
_geom_angle_atom_site_label_1
_geom_angle_atom_site_label_2
_geom_angle_atom_site_label_3
_geom_angle
C2 Au1 Cl1 179.50(9)
C2 N3 C4 111.4(2)
C2 N3 C15 123.2(2)
C4 N3 C15 125.3(2)
C2 N1 C5 111.7(2)
C2 N1 C6 123.3(2)
C5 N1 C6 125.0(2)
C16 N4 C22 105.0(2)
C16 N4 C15 127.1(3)
C22 N4 C15 127.2(2)
C16 N5 C17 103.9(2)
N1 C2 N3 104.1(2)
N1 C2 Au1 127.8(2)
N3 C2 Au1 128.0(2)
C5 C4 N3 106.2(3)
C5 C4 H4 126.9
N3 C4 H4 126.9
C4 C5 N1 106.7(3)
C4 C5 H5 126.7
N1 C5 H5 126.7
C11 C6 C7 123.1(3)
C11 C6 N1 118.2(3)
C7 C6 N1 118.7(3)
C6 C7 C8 117.0(3)
C6 C7 C12 121.1(3)
C8 C7 C12 121.9(3)
C7 C12 H12A 109.5
C7 C12 H12B 109.5
H12A C12 H12B 109.5
C7 C12 H12C 109.5
H12A C12 H12C 109.5
H12B C12 H12C 109.5
C9 C8 C7 121.9(3)
C9 C8 H8 119.0
C7 C8 H8 119.0
C8 C9 C10 118.5(3)
C8 C9 C13 121.0(3)
C10 C9 C13 120.5(3)
C11 C10 C9 121.6(3)
C11 C10 H10 119.2
C9 C10 H10 119.2
C10 C11 C6 117.8(3)
C10 C11 C14 120.8(3)
C6 C11 C14 121.3(3)
C11 C14 H14A 109.5
C11 C14 H14B 109.5
H14A C14 H14B 109.5
C11 C14 H14C 109.5
H14A C14 H14C 109.5
H14B C14 H14C 109.5
C9 C13 H13A 109.5
C9 C13 H13B 109.5
H13A C13 H13B 109.5
C9 C13 H13C 109.5
H13A C13 H13C 109.5
H13B C13 H13C 109.5
N4 C15 N3 111.6(2)
N4 C15 H15A 109.3
N3 C15 H15A 109.3
N4 C15 H15B 109.3
N3 C15 H15B 109.3
H15A C15 H15B 108.0
C21 C22 N4 132.3(3)
C21 C22 C17 122.7(3)
N4 C22 C17 105.0(2)
C18 C17 N5 129.5(3)
C18 C17 C22 120.1(3)
N5 C17 C22 110.4(3)
N5 C16 N4 115.7(3)
N5 C16 Cl2 123.2(2)
N4 C16 Cl2 121.1(2)
C19 C18 C17 117.7(3)
C19 C18 H18 121.1
C17 C18 H18 121.1
C18 C19 C20 121.5(3)
C18 C19 H19 119.3
C20 C19 H19 119.3
C21 C20 C19 121.8(3)
C21 C20 H20 119.1
C19 C20 H20 119.1
C22 C21 C20 116.2(3)
C22 C21 H21 121.9
C20 C21 H21 121.9

loop_
_geom_bond_atom_site_label_1
_geom_bond_atom_site_label_2
_geom_bond_distance
Au1 C2 1.974(3)
Au1 Cl1 2.2889(7)
Cl2 C16 1.704(3)
N3 C2 1.364(4)
N3 C4 1.386(4)
N3 C15 1.451(4)
N1 C2 1.349(4)
N1 C5 1.384(4)
N1 C6 1.441(3)
N4 C16 1.375(3)
N4 C22 1.399(4)
N4 C15 1.447(4)
N5 C16 1.294(4)
N5 C17 1.397(4)
C4 C5 1.356(4)
C4 H4 0.9500
C5 H5 0.9500
C6 C11 1.389(4)
C6 C7 1.394(4)
C7 C8 1.399(4)
C7 C12 1.501(5)
C12 H12A 0.9800
C12 H12B 0.9800
C12 H12C 0.9800
C8 C9 1.393(5)
C8 H8 0.9500
C9 C10 1.394(5)
C9 C13 1.505(4)
C10 C11 1.389(4)
C10 H10 0.9500
C11 C14 1.501(4)
C14 H14A 0.9800
C14 H14B 0.9800
C14 H14C 0.9800
C13 H13A 0.9800
C13 H13B 0.9800
C13 H13C 0.9800
C15 H15A 0.9900
C15 H15B 0.9900
C22 C21 1.387(4)
C22 C17 1.411(4)
C17 C18 1.393(4)
C18 C19 1.380(5)
C18 H18 0.9500
C19 C20 1.406(5)
C19 H19 0.9500
C20 C21 1.391(4)
C20 H20 0.9500
C21 H21 0.9500

loop_
_geom_torsion_atom_site_label_1
_geom_torsion_atom_site_label_2
_geom_torsion_atom_site_label_3
_geom_torsion_atom_site_label_4
_geom_torsion
C5 N1 C2 N3 0.9(3)
C6 N1 C2 N3 -176.1(3)
C5 N1 C2 Au1 -175.8(2)
C6 N1 C2 Au1 7.2(4)
C4 N3 C2 N1 -1.4(3)
C15 N3 C2 N1 -179.1(3)
C4 N3 C2 Au1 175.2(2)
C15 N3 C2 Au1 -2.5(4)
C2 N3 C4 C5 1.5(4)
C15 N3 C4 C5 179.1(3)
N3 C4 C5 N1 -0.9(3)
C2 N1 C5 C4 0.0(4)
C6 N1 C5 C4 176.9(3)
C2 N1 C6 C11 87.1(4)
C5 N1 C6 C11 -89.5(4)
C2 N1 C6 C7 -91.7(3)
C5 N1 C6 C7 91.7(4)
C11 C6 C7 C8 -1.1(4)
N1 C6 C7 C8 177.6(3)
C11 C6 C7 C12 -179.0(3)
N1 C6 C7 C12 -0.3(4)
C6 C7 C8 C9 -0.3(4)
C12 C7 C8 C9 177.6(3)
C7 C8 C9 C10 2.0(5)
C7 C8 C9 C13 -177.8(3)
C8 C9 C10 C11 -2.4(5)
C13 C9 C10 C11 177.4(3)
C9 C10 C11 C6 1.1(5)
C9 C10 C11 C14 -177.2(3)
C7 C6 C11 C10 0.7(4)
N1 C6 C11 C10 -178.0(3)
C7 C6 C11 C14 179.0(3)
N1 C6 C11 C14 0.3(4)
C16 N4 C15 N3 -130.8(3)
C22 N4 C15 N3 60.5(4)
C2 N3 C15 N4 -126.9(3)
C4 N3 C15 N4 55.8(4)
C16 N4 C22 C21 -179.0(3)
C15 N4 C22 C21 -8.2(5)
C16 N4 C22 C17 1.2(3)
C15 N4 C22 C17 171.9(3)
C16 N5 C17 C18 -179.8(3)
C16 N5 C17 C22 0.5(3)
C21 C22 C17 C18 -0.7(4)
N4 C22 C17 C18 179.2(3)
C21 C22 C17 N5 179.0(3)
N4 C22 C17 N5 -1.0(3)
C17 N5 C16 N4 0.3(3)
C17 N5 C16 Cl2 179.7(2)
C22 N4 C16 N5 -1.0(3)
C15 N4 C16 N5 -171.7(3)
C22 N4 C16 Cl2 179.6(2)
C15 N4 C16 Cl2 8.9(4)
N5 C17 C18 C19 -179.6(3)
C22 C17 C18 C19 0.1(4)
C17 C18 C19 C20 0.9(5)
C18 C19 C20 C21 -1.5(5)
N4 C22 C21 C20 -179.7(3)
C17 C22 C21 C20 0.2(4)
C19 C20 C21 C22 0.9(5)
